data_1512150
loop_
_publ_author_name
'Shu, Penghua'
'Wei, Xialan'
'Xue, Yongbo'
'Li, Weijie'
'Zhang, Jinwen'
'Xiang, Ming'
'Zhang, Mengke'
'Luo, Zengwei'
'Li, Yan'
'Yao, Guangmin'
'Zhang, Yonghui'

_publ_section_title
;
 Wilsonols A-L, Megastigmane Sesquiterpenoids from the Leaves of
 Cinnamomum wilsonii.
;
_journal_issue 7
_journal_name_full 'Journal of natural products'
_journal_page_first 1303
_journal_page_last 1312
_journal_paper_doi 10.1021/np4002493
_journal_volume 76
_journal_year 2013
_chemical_absolute_configuration ad
_chemical_formula_sum 'C13 H26 O3'
_chemical_formula_weight 230.34
_chemical_name_systematic
; 
 ? 
;
_space_group_IT_number 4
_symmetry_cell_setting monoclinic
_symmetry_space_group_name_Hall 'P 2yb'
_symmetry_space_group_name_H-M 'P 1 21 1'
_atom_sites_solution_hydrogens geom
_atom_sites_solution_primary direct
_atom_sites_solution_secondary difmap
_audit_creation_method SHELXL-97
_cell_angle_alpha 90.00
_cell_angle_beta 102.866(2)
_cell_angle_gamma 90.00
_cell_formula_units_Z 2
_cell_length_a 6.7617(3)
_cell_length_b 7.8646(3)
_cell_length_c 12.6936(5)
_cell_measurement_reflns_used 5727
_cell_measurement_temperature 298(2)
_cell_measurement_theta_max 70.88
_cell_measurement_theta_min 5.63
_cell_volume 658.07(5)
_computing_cell_refinement 'Bruker SAINT'
_computing_data_collection 'Bruker APEX2'
_computing_data_reduction 'Bruker SAINT'
_computing_molecular_graphics 'Bruker SHELXTL'
_computing_publication_material 'Bruker SHELXTL'
_computing_structure_refinement 'SHELXL-97 (Sheldrick, 1997)'
_computing_structure_solution 'SHELXS-97 (Sheldrick, 1990)'
_diffrn_ambient_temperature 298(2)
_diffrn_measured_fraction_theta_full 0.961
_diffrn_measured_fraction_theta_max 0.961
_diffrn_measurement_device_type 'Bruker APEX-II CCD'
_diffrn_measurement_method '\f and \w scans'
_diffrn_radiation_monochromator graphite
_diffrn_radiation_source 'fine-focus sealed tube'
_diffrn_radiation_type CuK\a
_diffrn_radiation_wavelength 1.54178
_diffrn_reflns_av_R_equivalents 0.0391
_diffrn_reflns_av_sigmaI/netI 0.0421
_diffrn_reflns_limit_h_max 7
_diffrn_reflns_limit_h_min -7
_diffrn_reflns_limit_k_max 9
_diffrn_reflns_limit_k_min -9
_diffrn_reflns_limit_l_max 14
_diffrn_reflns_limit_l_min -14
_diffrn_reflns_number 5901
_diffrn_reflns_theta_full 64.94
_diffrn_reflns_theta_max 64.94
_diffrn_reflns_theta_min 3.57
_diffrn_standards_number 0
_exptl_absorpt_coefficient_mu 0.638
_exptl_absorpt_correction_T_max 0.9390
_exptl_absorpt_correction_T_min 0.8831
_exptl_absorpt_correction_type none
_exptl_crystal_density_diffrn 1.162
_exptl_crystal_density_method 'not measured'
_exptl_crystal_F_000 256
_exptl_crystal_size_max 0.20
_exptl_crystal_size_mid 0.10
_exptl_crystal_size_min 0.10
_refine_diff_density_max 0.167
_refine_diff_density_min -0.126
_refine_diff_density_rms 0.036
_refine_ls_abs_structure_details 'Flack H D (1983), Acta Cryst. A39, 876-881'
_refine_ls_abs_structure_Flack 0.2(3)
_refine_ls_extinction_method none
_refine_ls_goodness_of_fit_ref 1.068
_refine_ls_hydrogen_treatment mixed
_refine_ls_matrix_type full
_refine_ls_number_parameters 190
_refine_ls_number_reflns 2101
_refine_ls_number_restraints 25
_refine_ls_restrained_S_all 1.094
_refine_ls_R_factor_all 0.0400
_refine_ls_R_factor_gt 0.0398
_refine_ls_shift/su_max 0.000
_refine_ls_shift/su_mean 0.000
_refine_ls_structure_factor_coef Fsqd
_refine_ls_weighting_details 'calc w=1/[\s^2^(Fo^2^)+(0.0597P)^2^+0.1215P] where P=(Fo^2^+2Fc^2^)/3'
_refine_ls_weighting_scheme calc
_refine_ls_wR_factor_gt 0.1108
_refine_ls_wR_factor_ref 0.1110
_reflns_number_gt 2080
_reflns_number_total 2101
_reflns_threshold_expression >2sigma(I)
_cod_data_source_file np4002493_si_006.cif
_cod_data_source_block e:\120918a\work\cu_120918a_0m
_cod_depositor_comments
;
The following automatic conversions were performed:

'_symmetry_cell_setting' value 'Monoclinic' changed to 'monoclinic'
according to /home/saulius/struct/CIF-dictionaries/cif_core.dic
dictionary named 'cif_core.dic' version 2.4.2 from 2011-04-26.

Automatic conversion script
Id: cif_fix_values 1891 2012-01-12 08:04:46Z andrius 
;
_cod_original_sg_symbol_H-M P2
_cod_database_code 1512150

loop_
_symmetry_equiv_pos_as_xyz
'x, y, z'
'-x, y+1/2, -z'

loop_
_atom_site_label
_atom_site_type_symbol
_atom_site_fract_x
_atom_site_fract_y
_atom_site_fract_z
_atom_site_U_iso_or_equiv
_atom_site_adp_type
_atom_site_occupancy
_atom_site_symmetry_multiplicity
_atom_site_calc_flag
_atom_site_refinement_flags
_atom_site_disorder_assembly
_atom_site_disorder_group
C1 C 0.3997(3) 0.0109(2) 0.80878(15) 0.0367(5) Uani 1 1 d . B .
C2 C 0.1785(3) -0.0489(3) 0.77657(15) 0.0398(5) Uani 1 1 d . . .
H2A H 0.1643 -0.1477 0.8200 0.048 Uiso 1 1 calc R . .
H2B H 0.0936 0.0400 0.7957 0.048 Uiso 1 1 calc R . .
C3 C 0.0957(3) -0.0948(3) 0.65849(16) 0.0374(4) Uani 1 1 d . . .
H3 H -0.0520 -0.1065 0.6462 0.045 Uiso 1 1 calc R . .
C4 C 0.1437(3) 0.0438(2) 0.58373(15) 0.0362(4) Uani 1 1 d . . .
H4 H 0.1118 -0.0001 0.5096 0.043 Uiso 1 1 calc R . .
C5 C 0.3669(3) 0.0980(2) 0.61153(15) 0.0365(4) Uani 1 1 d . B .
H5 H 0.4478 -0.0019 0.6020 0.044 Uiso 1 1 calc R . .
C6 C 0.4344(3) 0.1535(2) 0.72996(15) 0.0340(4) Uani 1 1 d D . .
H6 H 0.3425 0.2460 0.7391 0.041 Uiso 1 1 calc R A 1
C11 C 0.5462(4) -0.1395(3) 0.8097(2) 0.0505(6) Uani 1 1 d . . .
H11A H 0.6830 -0.1024 0.8382 0.076 Uiso 1 1 calc R B .
H11B H 0.5341 -0.1806 0.7373 0.076 Uiso 1 1 calc R . .
H11C H 0.5129 -0.2291 0.8541 0.076 Uiso 1 1 calc R . .
C12 C 0.4344(4) 0.0803(4) 0.92388(16) 0.0522(6) Uani 1 1 d . . .
H12A H 0.4052 -0.0068 0.9711 0.078 Uiso 1 1 calc R B .
H12B H 0.3467 0.1759 0.9253 0.078 Uiso 1 1 calc R . .
H12C H 0.5732 0.1155 0.9475 0.078 Uiso 1 1 calc R . .
C13 C 0.4040(4) 0.2329(4) 0.53165(19) 0.0570(6) Uani 1 1 d . . .
H13A H 0.3518 0.1937 0.4592 0.085 Uiso 1 1 calc R B .
H13B H 0.5470 0.2536 0.5423 0.085 Uiso 1 1 calc R . .
H13C H 0.3365 0.3364 0.5432 0.085 Uiso 1 1 calc R . .
C7 C 0.6522(8) 0.2292(8) 0.7642(7) 0.0296(14) Uani 0.60 1 d PDU B 1
H7A H 0.7119 0.1923 0.8372 0.036 Uiso 0.60 1 calc PR B 1
H7B H 0.7340 0.1830 0.7172 0.036 Uiso 0.60 1 calc PR B 1
C8 C 0.6620(8) 0.4189(7) 0.7603(5) 0.0494(13) Uani 0.60 1 d PD B 1
H8A H 0.5807 0.4643 0.8078 0.059 Uiso 0.60 1 calc PR B 1
H8B H 0.5994 0.4551 0.6874 0.059 Uiso 0.60 1 calc PR B 1
C9 C 0.8746(6) 0.4997(6) 0.7919(3) 0.0452(9) Uani 0.60 1 d PD B 1
H9 H 0.8510 0.6215 0.8001 0.054 Uiso 0.60 1 calc PR B 1
C10 C 0.9977(10) 0.4439(9) 0.8975(6) 0.0695(17) Uani 0.60 1 d PD B 1
H10A H 1.0301 0.3255 0.8939 0.104 Uiso 0.60 1 calc PR B 1
H10B H 0.9221 0.4609 0.9524 0.104 Uiso 0.60 1 calc PR B 1
H10C H 1.1207 0.5091 0.9149 0.104 Uiso 0.60 1 calc PR B 1
O3 O 0.9812(18) 0.4879(17) 0.7078(9) 0.0503(18) Uani 0.60 1 d PD B 1
H3A H 0.9035 0.4561 0.6521 0.075 Uiso 0.60 1 calc PR B 1
C7' C 0.6515(14) 0.2017(14) 0.7436(10) 0.039(3) Uani 0.40 1 d PDU B 2
H7'1 H 0.7319 0.1170 0.7898 0.046 Uiso 0.40 1 calc PR B 2
H7'2 H 0.6850 0.1931 0.6734 0.046 Uiso 0.40 1 calc PR B 2
C8' C 0.7177(11) 0.3673(12) 0.7876(7) 0.049(2) Uani 0.40 1 d PD B 2
H8'1 H 0.6698 0.3818 0.8536 0.059 Uiso 0.40 1 calc PR B 2
H8'2 H 0.6502 0.4524 0.7368 0.059 Uiso 0.40 1 calc PR B 2
C9' C 0.9385(9) 0.4052(8) 0.8125(5) 0.0419(13) Uani 0.40 1 d PD B 2
H9' H 1.0100 0.2999 0.8391 0.050 Uiso 0.40 1 calc PR B 2
C10' C 0.9878(13) 0.5321(13) 0.9009(8) 0.058(2) Uani 0.40 1 d PD B 2
H10D H 1.1270 0.5663 0.9105 0.087 Uiso 0.40 1 calc PR B 2
H10E H 0.9669 0.4826 0.9667 0.087 Uiso 0.40 1 calc PR B 2
H10F H 0.9015 0.6296 0.8827 0.087 Uiso 0.40 1 calc PR B 2
O3' O 1.013(3) 0.460(3) 0.7222(14) 0.0503(18) Uani 0.40 1 d PD B 2
H3' H 0.9924 0.3865 0.6754 0.075 Uiso 0.40 1 calc PR B 2
O1 O 0.1777(2) -0.25057(19) 0.62743(12) 0.0467(4) Uani 1 1 d . . .
H1 H 0.1358 -0.3307 0.6576 0.070 Uiso 1 1 calc R . .
O2 O 0.0128(2) 0.18521(18) 0.58925(11) 0.0447(4) Uani 1 1 d . . .
H2 H -0.0379 0.2185 0.5280 0.067 Uiso 1 1 calc R . .

loop_
_atom_site_aniso_label
_atom_site_aniso_U_11
_atom_site_aniso_U_22
_atom_site_aniso_U_33
_atom_site_aniso_U_23
_atom_site_aniso_U_13
_atom_site_aniso_U_12
C1 0.0373(11) 0.0374(11) 0.0344(9) 0.0000(8) 0.0061(7) -0.0005(8)
C2 0.0444(11) 0.0400(11) 0.0375(9) 0.0017(9) 0.0143(8) -0.0067(8)
C3 0.0382(10) 0.0327(9) 0.0402(10) -0.0012(8) 0.0064(8) -0.0083(8)
C4 0.0437(11) 0.0333(9) 0.0306(8) -0.0012(8) 0.0062(8) 0.0009(8)
C5 0.0400(10) 0.0345(10) 0.0372(9) 0.0028(8) 0.0130(8) 0.0023(8)
C6 0.0315(10) 0.0300(10) 0.0413(9) -0.0019(8) 0.0098(7) 0.0027(7)
C11 0.0565(14) 0.0429(13) 0.0491(12) 0.0076(10) 0.0054(10) 0.0085(10)
C12 0.0532(13) 0.0635(15) 0.0375(10) -0.0036(10) 0.0049(9) 0.0019(11)
C13 0.0639(15) 0.0610(15) 0.0479(12) 0.0134(11) 0.0166(11) -0.0101(12)
C7 0.027(2) 0.026(3) 0.035(3) -0.017(2) 0.0074(16) 0.0009(15)
C8 0.037(3) 0.054(3) 0.052(3) -0.002(2) -0.002(2) -0.013(2)
C9 0.040(2) 0.037(2) 0.061(2) -0.0166(19) 0.0171(17) -0.0074(18)
C10 0.062(3) 0.078(5) 0.064(4) -0.015(4) 0.004(2) -0.012(4)
O3 0.058(4) 0.034(4) 0.063(3) 0.003(2) 0.024(3) -0.004(3)
C7' 0.047(4) 0.031(4) 0.041(5) -0.020(3) 0.013(3) 0.006(3)
C8' 0.040(4) 0.071(6) 0.032(4) 0.005(3) -0.001(3) 0.000(4)
C9' 0.039(3) 0.026(3) 0.061(4) 0.003(3) 0.011(3) 0.003(2)
C10' 0.047(4) 0.071(5) 0.055(4) -0.012(5) 0.010(3) -0.003(5)
O3' 0.058(4) 0.034(4) 0.063(3) 0.003(2) 0.024(3) -0.004(3)
O1 0.0617(10) 0.0314(7) 0.0460(8) -0.0027(6) 0.0103(6) -0.0082(6)
O2 0.0485(8) 0.0424(8) 0.0413(7) 0.0015(6) 0.0059(6) 0.0081(6)

loop_
_atom_type_symbol
_atom_type_description
_atom_type_scat_dispersion_real
_atom_type_scat_dispersion_imag
_atom_type_scat_source
C C 0.0181 0.0091 'International Tables Vol C Tables 4.2.6.8 and 6.1.1.4'
H H 0.0000 0.0000 'International Tables Vol C Tables 4.2.6.8 and 6.1.1.4'
O O 0.0492 0.0322 'International Tables Vol C Tables 4.2.6.8 and 6.1.1.4'

loop_
_geom_angle_atom_site_label_1
_geom_angle_atom_site_label_2
_geom_angle_atom_site_label_3
_geom_angle
C12 C1 C2 107.33(17)
C12 C1 C11 107.76(18)
C2 C1 C11 110.70(17)
C12 C1 C6 110.14(17)
C2 C1 C6 109.13(15)
C11 C1 C6 111.69(17)
C3 C2 C1 117.28(16)
C3 C2 H2A 108.0
C1 C2 H2A 108.0
C3 C2 H2B 108.0
C1 C2 H2B 108.0
H2A C2 H2B 107.2
O1 C3 C2 113.12(17)
O1 C3 C4 106.86(16)
C2 C3 C4 111.14(16)
O1 C3 H3 108.5
C2 C3 H3 108.5
C4 C3 H3 108.5
O2 C4 C3 107.73(15)
O2 C4 C5 111.13(16)
C3 C4 C5 112.97(15)
O2 C4 H4 108.3
C3 C4 H4 108.3
C5 C4 H4 108.3
C13 C5 C4 109.85(17)
C13 C5 C6 113.30(18)
C4 C5 C6 111.59(15)
C13 C5 H5 107.3
C4 C5 H5 107.3
C6 C5 H5 107.3
C7' C6 C5 104.9(5)
C7' C6 C1 113.3(6)
C5 C6 C1 111.73(15)
C7' C6 C7 12.5(6)
C5 C6 C7 116.0(3)
C1 C6 C7 111.4(3)
C7' C6 H6 115.6
C5 C6 H6 105.6
C1 C6 H6 105.6
C7 C6 H6 105.6
C1 C11 H11A 109.5
C1 C11 H11B 109.5
H11A C11 H11B 109.5
C1 C11 H11C 109.5
H11A C11 H11C 109.5
H11B C11 H11C 109.5
C1 C12 H12A 109.5
C1 C12 H12B 109.5
H12A C12 H12B 109.5
C1 C12 H12C 109.5
H12A C12 H12C 109.5
H12B C12 H12C 109.5
C5 C13 H13A 109.5
C5 C13 H13B 109.5
H13A C13 H13B 109.5
C5 C13 H13C 109.5
H13A C13 H13C 109.5
H13B C13 H13C 109.5
C8 C7 C6 114.7(5)
C8 C7 H7A 108.6
C6 C7 H7A 108.6
C8 C7 H7B 108.6
C6 C7 H7B 108.6
H7A C7 H7B 107.6
C7 C8 C9 116.6(5)
C7 C8 H8A 108.1
C9 C8 H8A 108.1
C7 C8 H8B 108.1
C9 C8 H8B 108.1
H8A C8 H8B 107.3
O3 C9 C10 112.7(6)
O3 C9 C8 112.2(7)
C10 C9 C8 114.7(5)
O3 C9 H9 105.4
C10 C9 H9 105.4
C8 C9 H9 105.4
C9 O3 H3A 109.5
C8' C7' C6 119.1(8)
C8' C7' H7'1 107.5
C6 C7' H7'1 107.5
C8' C7' H7'2 107.5
C6 C7' H7'2 107.5
H7'1 C7' H7'2 107.0
C7' C8' C9' 118.2(7)
C7' C8' H8'1 107.8
C9' C8' H8'1 107.8
C7' C8' H8'2 107.8
C9' C8' H8'2 107.8
H8'1 C8' H8'2 107.1
O3' C9' C10' 110.2(11)
O3' C9' C8' 114.3(10)
C10' C9' C8' 110.0(6)
O3' C9' H9' 107.4
C10' C9' H9' 107.4
C8' C9' H9' 107.4
C9' C10' H10D 109.5
C9' C10' H10E 109.5
H10D C10' H10E 109.5
C9' C10' H10F 109.5
H10D C10' H10F 109.5
H10E C10' H10F 109.5
C9' O3' H3' 109.5
C3 O1 H1 109.5
C4 O2 H2 109.5

loop_
_geom_bond_atom_site_label_1
_geom_bond_atom_site_label_2
_geom_bond_distance
C1 C12 1.528(3)
C1 C2 1.534(3)
C1 C11 1.542(3)
C1 C6 1.555(3)
C2 C3 1.522(3)
C2 H2A 0.9700
C2 H2B 0.9700
C3 O1 1.436(3)
C3 C4 1.526(3)
C3 H3 0.9800
C4 O2 1.433(2)
C4 C5 1.532(3)
C4 H4 0.9800
C5 C13 1.527(3)
C5 C6 1.534(3)
C5 H5 0.9800
C6 C7' 1.488(8)
C6 C7 1.558(5)
C6 H6 0.9800
C11 H11A 0.9600
C11 H11B 0.9600
C11 H11C 0.9600
C12 H12A 0.9600
C12 H12B 0.9600
C12 H12C 0.9600
C13 H13A 0.9600
C13 H13B 0.9600
C13 H13C 0.9600
C7 C8 1.494(6)
C7 H7A 0.9700
C7 H7B 0.9700
C8 C9 1.542(6)
C8 H8A 0.9700
C8 H8B 0.9700
C9 O3 1.419(8)
C9 C10 1.478(8)
C9 H9 0.9800
C10 H10A 0.9600
C10 H10B 0.9600
C10 H10C 0.9600
O3 H3A 0.8200
C7' C8' 1.447(8)
C7' H7'1 0.9700
C7' H7'2 0.9700
C8' C9' 1.486(9)
C8' H8'1 0.9700
C8' H8'2 0.9700
C9' O3' 1.420(12)
C9' C10' 1.483(9)
C9' H9' 0.9800
C10' H10D 0.9600
C10' H10E 0.9600
C10' H10F 0.9600
O3' H3' 0.8200
O1 H1 0.8200
O2 H2 0.8200

loop_
_geom_hbond_atom_site_label_D
_geom_hbond_atom_site_label_H
_geom_hbond_atom_site_label_A
_geom_hbond_distance_DH
_geom_hbond_distance_HA
_geom_hbond_distance_DA
_geom_hbond_angle_DHA
_geom_hbond_site_symmetry_A
O3 H3A O2 0.82 2.45 2.849(14) 111.4 1_655
O3' H3' O2 0.82 1.95 2.74(2) 163.8 1_655
O1 H1 O3 0.82 1.96 2.764(12) 167.8 1_445
O1 H1 O3' 0.82 2.09 2.906(19) 175.3 1_445
O2 H2 O1 0.82 2.00 2.811(2) 168.2 2_556

loop_
_geom_torsion_atom_site_label_1
_geom_torsion_atom_site_label_2
_geom_torsion_atom_site_label_3
_geom_torsion_atom_site_label_4
_geom_torsion
C12 C1 C2 C3 169.51(18)
C11 C1 C2 C3 -73.1(2)
C6 C1 C2 C3 50.2(2)
C1 C2 C3 O1 71.6(2)
C1 C2 C3 C4 -48.6(2)
O1 C3 C4 O2 162.21(14)
C2 C3 C4 O2 -73.9(2)
O1 C3 C4 C5 -74.66(19)
C2 C3 C4 C5 49.2(2)
O2 C4 C5 C13 -60.3(2)
C3 C4 C5 C13 178.49(19)
O2 C4 C5 C6 66.24(19)
C3 C4 C5 C6 -55.0(2)
C13 C5 C6 C7' -55.3(5)
C4 C5 C6 C7' -179.9(5)
C13 C5 C6 C1 -178.41(18)
C4 C5 C6 C1 57.0(2)
C13 C5 C6 C7 -49.2(4)
C4 C5 C6 C7 -173.8(3)
C12 C1 C6 C7' 71.3(5)
C2 C1 C6 C7' -171.1(5)
C11 C1 C6 C7' -48.4(5)
C12 C1 C6 C5 -170.45(16)
C2 C1 C6 C5 -52.9(2)
C11 C1 C6 C5 69.8(2)
C12 C1 C6 C7 58.0(4)
C2 C1 C6 C7 175.6(3)
C11 C1 C6 C7 -61.7(4)
C7' C6 C7 C8 124(4)
C5 C6 C7 C8 95.2(6)
C1 C6 C7 C8 -135.4(5)
C6 C7 C8 C9 -179.2(5)
C7 C8 C9 O3 77.7(8)
C7 C8 C9 C10 -52.6(7)
C5 C6 C7' C8' 127.0(9)
C1 C6 C7' C8' -110.9(10)
C7 C6 C7' C8' -27(3)
C6 C7' C8' C9' 173.0(8)
C7' C8' C9' O3' 83.1(14)
C7' C8' C9' C10' -152.3(9)
